data_4081249
loop_
_publ_author_name
'Hoffmann, Florian'
'Wagler, J\"org'
'Roewer, Gerhard'

_publ_section_title
;
 Transition-Metal Complexes Containing Alkynylsilyl Functionalized
 \h6-Arene Ligands
;
_journal_issue 16
_journal_name_full Organometallics
_journal_page_first 4531
_journal_paper_doi 10.1021/om400378s
_journal_volume 32
_journal_year 2013
_chemical_formula_moiety 'C26 H34 Cr2 O6 Si4'
_chemical_formula_sum 'C26 H34 Cr2 O6 Si4'
_chemical_formula_weight 658.89
_chemical_melting_point ?
_chemical_name_common
;
[octamethyltetrasilanediyl]bis(benzenechromiumtricarbonyl)
;
_chemical_name_systematic
; 
 [mu-octamethyl-1,4-bis(eta6-phenyl)-tetrasilane]bis[tricarbonylchromium(0)] 
;
_space_group_IT_number 14
_symmetry_cell_setting monoclinic
_symmetry_space_group_name_Hall '-P 2yn'
_symmetry_space_group_name_H-M 'P 1 21/n 1'
_atom_sites_solution_hydrogens geom
_atom_sites_solution_primary direct
_atom_sites_solution_secondary difmap
_audit_creation_method SHELXL-97
_cell_angle_alpha 90.00
_cell_angle_beta 99.601(3)
_cell_angle_gamma 90.00
_cell_formula_units_Z 2
_cell_length_a 7.7741(7)
_cell_length_b 18.4641(16)
_cell_length_c 11.1394(7)
_cell_measurement_reflns_used 4124
_cell_measurement_temperature 93(2)
_cell_measurement_theta_max 25.32
_cell_measurement_theta_min 2.88
_cell_volume 1576.6(2)
_computing_cell_refinement 'Bruker SMART'
_computing_data_collection 'Bruker SMART'
_computing_data_reduction 'Bruker SAINT'
_computing_molecular_graphics 'ORTEP32 (Farugia)'
_computing_publication_material 'Ciftab (Sheldrick)'
_computing_structure_refinement 'SHELXL-97 (Sheldrick, 1997)'
_computing_structure_solution 'SHELXS-97 (Sheldrick, 1990)'
_diffrn_ambient_temperature 93(2)
_diffrn_measured_fraction_theta_full 1.000
_diffrn_measured_fraction_theta_max 1.000
_diffrn_measurement_device_type 'CCD area detector'
_diffrn_measurement_method 'phi and omega scans'
_diffrn_radiation_monochromator graphite
_diffrn_radiation_source 'fine-focus sealed tube'
_diffrn_radiation_type MoK\a
_diffrn_radiation_wavelength 0.71073
_diffrn_reflns_av_R_equivalents 0.0513
_diffrn_reflns_av_sigmaI/netI 0.0512
_diffrn_reflns_limit_h_max 9
_diffrn_reflns_limit_h_min -9
_diffrn_reflns_limit_k_max 21
_diffrn_reflns_limit_k_min -21
_diffrn_reflns_limit_l_max 13
_diffrn_reflns_limit_l_min -13
_diffrn_reflns_number 12149
_diffrn_reflns_theta_full 25.05
_diffrn_reflns_theta_max 25.05
_diffrn_reflns_theta_min 2.16
_exptl_absorpt_coefficient_mu 0.877
_exptl_absorpt_correction_T_max 0.9658
_exptl_absorpt_correction_T_min 0.8598
_exptl_absorpt_correction_type multi-scan
_exptl_absorpt_process_details SADABS
_exptl_crystal_colour yellow
_exptl_crystal_density_diffrn 1.388
_exptl_crystal_density_meas ?
_exptl_crystal_density_method 'not measured'
_exptl_crystal_description piece
_exptl_crystal_F_000 684
_exptl_crystal_size_max 0.20
_exptl_crystal_size_mid 0.08
_exptl_crystal_size_min 0.04
_refine_diff_density_max 0.471
_refine_diff_density_min -0.328
_refine_diff_density_rms 0.071
_refine_ls_extinction_method none
_refine_ls_goodness_of_fit_ref 1.009
_refine_ls_hydrogen_treatment constr
_refine_ls_matrix_type full
_refine_ls_number_parameters 199
_refine_ls_number_reflns 2798
_refine_ls_number_restraints 14
_refine_ls_restrained_S_all 1.025
_refine_ls_R_factor_all 0.0672
_refine_ls_R_factor_gt 0.0385
_refine_ls_shift/su_max 0.000
_refine_ls_shift/su_mean 0.000
_refine_ls_structure_factor_coef Fsqd
_refine_ls_weighting_details 'calc w=1/[\s^2^(Fo^2^)+(0.0513P)^2^+0.0000P] where P=(Fo^2^+2Fc^2^)/3'
_refine_ls_weighting_scheme calc
_refine_ls_wR_factor_gt 0.0864
_refine_ls_wR_factor_ref 0.0935
_reflns_number_gt 2035
_reflns_number_total 2798
_reflns_threshold_expression >2sigma(I)
_cod_data_source_file om400378s_si_002.cif
_cod_data_source_block fh21(compound8)
_cod_depositor_comments
;
The following automatic conversions were performed:

'_chemical_melting_point' value 'not measured' was changed to '?' -
the value is undefined or not given.

Automatic conversion script
Id: cif_fix_values 1891 2012-01-12 08:04:46Z andrius 

The following automatic conversions were performed:

'_exptl_crystal_density_meas' value 'not measured' was changed to '?'
- the value is perceived as not measured.

Automatic conversion script
Id: cif_fix_values 3008 2015-01-20 13:52:24Z robertas 
;
_cod_original_sg_symbol_Hall -P2yn
_cod_original_sg_symbol_H-M P21/n
_cod_database_code 4081249

loop_
_symmetry_equiv_pos_as_xyz
'x, y, z'
'-x+1/2, y+1/2, -z+1/2'
'-x, -y, -z'
'x-1/2, -y-1/2, z-1/2'

loop_
_atom_site_label
_atom_site_type_symbol
_atom_site_fract_x
_atom_site_fract_y
_atom_site_fract_z
_atom_site_U_iso_or_equiv
_atom_site_adp_type
_atom_site_occupancy
_atom_site_symmetry_multiplicity
_atom_site_calc_flag
_atom_site_refinement_flags
_atom_site_disorder_assembly
_atom_site_disorder_group
Cr1 Cr 0.37995(6) 0.18428(3) 0.06655(4) 0.01959(15) Uani 1 1 d . A .
Si11 Si 0.28041(11) 0.03027(5) 0.26067(8) 0.0257(2) Uani 0.79 1 d PD A 1
C101 C 0.0464(5) 0.0602(3) 0.2215(4) 0.0281(10) Uani 0.79 1 d PD A 1
H10A H 0.0167 0.0681 0.1335 0.042 Uiso 0.79 1 d PR A 1
H10B H 0.0303 0.1054 0.2645 0.042 Uiso 0.79 1 d PR A 1
H10C H -0.0298 0.0226 0.2461 0.042 Uiso 0.79 1 d PR A 1
C111 C 0.3177(7) -0.0480(3) 0.1663(4) 0.0363(14) Uani 0.79 1 d PD A 1
H11A H 0.2418 -0.0881 0.1821 0.054 Uiso 0.79 1 d PR A 1
H11B H 0.4399 -0.0632 0.1864 0.054 Uiso 0.79 1 d PR A 1
H11C H 0.2912 -0.0346 0.0800 0.054 Uiso 0.79 1 d PR A 1
Si21 Si 0.35006(14) 0.00900(6) 0.47148(9) 0.0214(3) Uani 0.79 1 d PD . 1
C121 C 0.2256(6) -0.0752(3) 0.5009(6) 0.0320(13) Uani 0.79 1 d PD B 1
H12A H 0.2381 -0.0834 0.5888 0.048 Uiso 0.79 1 d PR B 1
H12B H 0.2722 -0.1169 0.4623 0.048 Uiso 0.79 1 d PR B 1
H12C H 0.1020 -0.0689 0.4668 0.048 Uiso 0.79 1 d PR B 1
C131 C 0.2815(6) 0.0890(2) 0.5579(4) 0.0311(10) Uani 0.79 1 d PD C 1
H13A H 0.1644 0.1046 0.5203 0.047 Uiso 0.79 1 d PR C 1
H13B H 0.3640 0.1289 0.5556 0.047 Uiso 0.79 1 d PR C 1
H13C H 0.2806 0.0750 0.6427 0.047 Uiso 0.79 1 d PR C 1
Si12 Si 0.28041(11) 0.03027(5) 0.26067(8) 0.0257(2) Uani 0.21 1 d PD A 2
C102 C 0.0596(18) 0.0482(11) 0.2779(15) 0.0281(10) Uani 0.21 1 d PD A 2
H10D H 0.0582 0.0772 0.3515 0.042 Uiso 0.21 1 d PR A 2
H10E H -0.0014 0.0023 0.2847 0.042 Uiso 0.21 1 d PR A 2
H10F H 0.0009 0.0750 0.2067 0.042 Uiso 0.21 1 d PR A 2
C112 C 0.266(3) -0.0386(12) 0.1264(17) 0.0363(14) Uani 0.21 1 d PD A 2
H11D H 0.1870 -0.0783 0.1392 0.054 Uiso 0.21 1 d PR A 2
H11E H 0.3820 -0.0581 0.1230 0.054 Uiso 0.21 1 d PR A 2
H11F H 0.2207 -0.0140 0.0496 0.054 Uiso 0.21 1 d PR A 2
Si22 Si 0.4349(5) -0.0410(2) 0.4273(3) 0.0207(9) Uani 0.21 1 d PD . 2
C122 C 0.270(3) -0.0955(11) 0.493(3) 0.0320(13) Uani 0.21 1 d PD D 2
H12D H 0.3282 -0.1219 0.5652 0.048 Uiso 0.21 1 d PR D 2
H12E H 0.2136 -0.1302 0.4326 0.048 Uiso 0.21 1 d PR D 2
H12F H 0.1815 -0.0631 0.5171 0.048 Uiso 0.21 1 d PR D 2
C132 C 0.6100(19) -0.1017(8) 0.3809(13) 0.027(4) Uani 0.21 1 d PD E 2
H13D H 0.6932 -0.0722 0.3451 0.040 Uiso 0.21 1 d PR E 2
H13E H 0.5557 -0.1372 0.3210 0.040 Uiso 0.21 1 d PR E 2
H13F H 0.6714 -0.1270 0.4528 0.040 Uiso 0.21 1 d PR E 2
O1 O 0.2266(3) 0.07342(14) -0.1160(2) 0.0473(7) Uani 1 1 d . . .
O2 O 0.0187(3) 0.24538(14) 0.0376(2) 0.0395(6) Uani 1 1 d . . .
O3 O 0.4747(3) 0.26981(14) -0.1413(2) 0.0388(6) Uani 1 1 d . . .
C1 C 0.2868(4) 0.11590(19) -0.0439(3) 0.0301(8) Uani 1 1 d . . .
C2 C 0.1596(4) 0.22338(18) 0.0486(3) 0.0273(7) Uani 1 1 d . . .
C3 C 0.4342(4) 0.23756(18) -0.0616(3) 0.0254(7) Uani 1 1 d . . .
C4 C 0.3788(4) 0.18044(16) 0.2636(2) 0.0257(7) Uani 1 1 d D A .
H4 H 0.2831 0.1872 0.3056 0.031 Uiso 1 1 calc R . .
C5 C 0.4776(4) 0.24086(17) 0.2406(3) 0.0326(8) Uani 1 1 d D . .
H5 H 0.4506 0.2875 0.2683 0.039 Uiso 1 1 calc R . .
C6 C 0.6160(4) 0.23192(17) 0.1765(3) 0.0321(8) Uani 1 1 d D . .
H6 H 0.6818 0.2728 0.1589 0.039 Uiso 1 1 calc R . .
C7 C 0.6579(4) 0.16282(16) 0.1380(3) 0.0294(8) Uani 1 1 d D . .
H7 H 0.7528 0.1567 0.0951 0.035 Uiso 1 1 calc R . .
C8 C 0.5593(4) 0.10290(16) 0.1629(3) 0.0242(7) Uani 1 1 d D A .
H8 H 0.5889 0.0563 0.1365 0.029 Uiso 1 1 calc R . .
C9 C 0.4165(4) 0.10968(15) 0.2266(2) 0.0208(7) Uani 1 1 d D . .

loop_
_atom_site_aniso_label
_atom_site_aniso_U_11
_atom_site_aniso_U_22
_atom_site_aniso_U_33
_atom_site_aniso_U_23
_atom_site_aniso_U_13
_atom_site_aniso_U_12
Cr1 0.0229(3) 0.0178(3) 0.0171(2) 0.0028(2) 0.00048(19) -0.0001(2)
Si11 0.0252(5) 0.0265(5) 0.0257(5) 0.0047(4) 0.0058(4) -0.0034(4)
C101 0.028(2) 0.026(2) 0.030(3) -0.005(2) 0.004(2) -0.0053(18)
C111 0.045(4) 0.016(2) 0.052(4) 0.003(3) 0.020(3) 0.007(2)
Si21 0.0263(6) 0.0150(6) 0.0248(6) 0.0051(5) 0.0102(5) 0.0018(5)
C121 0.024(3) 0.030(3) 0.042(2) 0.015(2) 0.007(2) 0.001(2)
C131 0.031(2) 0.033(3) 0.029(2) -0.002(2) 0.005(2) 0.011(2)
Si12 0.0252(5) 0.0265(5) 0.0257(5) 0.0047(4) 0.0058(4) -0.0034(4)
C102 0.028(2) 0.026(2) 0.030(3) -0.005(2) 0.004(2) -0.0053(18)
C112 0.045(4) 0.016(2) 0.052(4) 0.003(3) 0.020(3) 0.007(2)
Si22 0.022(2) 0.021(2) 0.021(2) 0.0016(17) 0.0097(17) 0.0014(18)
C122 0.024(3) 0.030(3) 0.042(2) 0.015(2) 0.007(2) 0.001(2)
C132 0.048(11) 0.017(8) 0.013(7) 0.003(6) 0.001(7) 0.008(8)
O1 0.0546(17) 0.0451(17) 0.0414(14) -0.0184(13) 0.0053(12) -0.0165(14)
O2 0.0325(14) 0.0504(17) 0.0365(14) 0.0125(12) 0.0086(11) 0.0131(13)
O3 0.0344(14) 0.0513(16) 0.0293(12) 0.0160(12) 0.0012(10) -0.0074(12)
C1 0.0322(19) 0.033(2) 0.0246(17) 0.0025(16) 0.0037(14) -0.0017(16)
C2 0.034(2) 0.0271(19) 0.0195(16) 0.0047(14) 0.0025(14) 0.0004(16)
C3 0.0206(17) 0.0276(18) 0.0251(17) 0.0017(15) -0.0046(14) -0.0039(14)
C4 0.0335(18) 0.0294(19) 0.0136(14) 0.0006(14) 0.0022(13) 0.0015(16)
C5 0.054(2) 0.0198(18) 0.0192(16) -0.0019(14) -0.0065(15) 0.0003(17)
C6 0.037(2) 0.029(2) 0.0253(17) 0.0110(15) -0.0119(15) -0.0129(16)
C7 0.0203(16) 0.034(2) 0.0325(18) 0.0141(15) 0.0005(14) 0.0000(15)
C8 0.0218(16) 0.0254(18) 0.0242(16) 0.0088(14) 0.0002(13) 0.0058(14)
C9 0.0245(16) 0.0207(17) 0.0165(15) 0.0069(12) 0.0012(13) 0.0044(13)

loop_
_atom_type_symbol
_atom_type_description
_atom_type_scat_dispersion_real
_atom_type_scat_dispersion_imag
_atom_type_scat_source
C C 0.0033 0.0016 'International Tables Vol C Tables 4.2.6.8 and 6.1.1.4'
H H 0.0000 0.0000 'International Tables Vol C Tables 4.2.6.8 and 6.1.1.4'
O O 0.0106 0.0060 'International Tables Vol C Tables 4.2.6.8 and 6.1.1.4'
Si Si 0.0817 0.0704 'International Tables Vol C Tables 4.2.6.8 and 6.1.1.4'
Cr Cr 0.3209 0.6236 'International Tables Vol C Tables 4.2.6.8 and 6.1.1.4'

loop_
_geom_angle_atom_site_label_1
_geom_angle_atom_site_label_2
_geom_angle_atom_site_label_3
_geom_angle
_geom_angle_site_symmetry_1
_geom_angle_site_symmetry_3
C1 Cr1 C2 86.59(14) . .
C1 Cr1 C3 87.90(14) . .
C2 Cr1 C3 92.03(13) . .
C1 Cr1 C4 125.68(13) . .
C2 Cr1 C4 87.85(12) . .
C3 Cr1 C4 146.31(12) . .
C1 Cr1 C8 90.25(13) . .
C2 Cr1 C8 145.40(12) . .
C3 Cr1 C8 122.30(12) . .
C4 Cr1 C8 66.36(11) . .
C1 Cr1 C7 111.87(13) . .
C2 Cr1 C7 161.20(13) . .
C3 Cr1 C7 92.19(12) . .
C4 Cr1 C7 78.55(12) . .
C8 Cr1 C7 36.99(9) . .
C1 Cr1 C6 147.90(12) . .
C2 Cr1 C6 125.18(13) . .
C3 Cr1 C6 86.58(12) . .
C4 Cr1 C6 66.50(11) . .
C8 Cr1 C6 66.57(11) . .
C7 Cr1 C6 36.96(9) . .
C1 Cr1 C5 162.26(13) . .
C2 Cr1 C5 94.99(13) . .
C3 Cr1 C5 109.66(12) . .
C4 Cr1 C5 37.00(9) . .
C8 Cr1 C5 78.42(12) . .
C7 Cr1 C5 66.36(13) . .
C6 Cr1 C5 36.74(9) . .
C1 Cr1 C9 95.43(12) . .
C2 Cr1 C9 108.75(11) . .
C3 Cr1 C9 159.08(12) . .
C4 Cr1 C9 37.25(8) . .
C8 Cr1 C9 37.29(8) . .
C7 Cr1 C9 67.38(10) . .
C6 Cr1 C9 79.63(11) . .
C5 Cr1 C9 67.30(10) . .
C111 Si11 C101 109.7(2) . .
C111 Si11 C9 110.4(2) . .
C101 Si11 C9 106.18(17) . .
C111 Si11 Si21 114.05(16) . .
C101 Si11 Si21 109.45(13) . .
C9 Si11 Si21 106.72(9) . .
Si11 C101 H10A 109.4 . .
Si11 C101 H10B 109.5 . .
H10A C101 H10B 109.5 . .
Si11 C101 H10C 109.5 . .
H10A C101 H10C 109.5 . .
H10B C101 H10C 109.5 . .
Si11 C101 H10D 86.3 . .
Si11 C101 H10E 89.2 . .
H10B C101 H10E 110.3 . .
Si11 C101 H10F 157.2 . .
H10C C101 H10F 93.3 . .
H10D C101 H10F 98.4 . .
H10E C101 H10F 113.3 . .
Si11 C111 H11A 109.5 . .
Si11 C111 H11B 109.4 . .
H11A C111 H11B 109.5 . .
Si11 C111 H11C 109.5 . .
H11A C111 H11C 109.5 . .
H11B C111 H11C 109.5 . .
Si11 C111 H11D 108.3 . .
Si11 C111 H11E 136.6 . .
H11A C111 H11E 113.7 . .
H11D C111 H11E 110.7 . .
Si11 C111 H11F 93.5 . .
H11A C111 H11F 103.7 . .
C121 Si21 C131 111.1(2) . .
C121 Si21 Si21 110.66(16) . 3_656
C131 Si21 Si21 109.05(15) . 3_656
C121 Si21 Si11 105.7(2) . .
C131 Si21 Si11 109.93(14) . .
Si21 Si21 Si11 110.38(6) 3_656 .
Si21 C121 H12A 109.5 . .
Si21 C121 H12B 109.5 . .
H12A C121 H12B 109.5 . .
Si21 C121 H12C 109.4 . .
H12A C121 H12C 109.5 . .
H12B C121 H12C 109.5 . .
Si21 C121 H12D 110.8 . .
Si21 C121 H12E 123.1 . .
Si21 C121 H12F 96.0 . .
H12A C121 H12F 69.2 . .
Si21 C131 H13A 109.5 . .
Si21 C131 H13B 109.5 . .
H13A C131 H13B 109.5 . .
Si21 C131 H13C 109.5 . .
H13A C131 H13C 109.5 . .
H13B C131 H13C 109.5 . .
H10B C102 H10C 109.8 . .
H10D C102 H10E 109.5 . .
H10D C102 H10F 109.5 . .
H10E C102 H10F 109.5 . .
H11B C112 H11D 104.6 . .
H11D C112 H11E 109.5 . .
H11D C112 H11F 109.5 . .
H11E C112 H11F 109.5 . .
C122 Si22 C132 111.0(8) . .
C122 Si22 Si22 108.9(9) . 3_656
C132 Si22 Si22 109.0(6) . 3_656
C132 Si22 H12B 98.4 . .
Si22 Si22 H12B 123.0 3_656 .
Si22 C122 H12A 121.6 . .
Si22 C122 H12B 92.4 . .
Si22 C122 H12C 114.1 . .
H12B C122 H12C 105.1 . .
Si22 C122 H12D 109.4 . .
Si22 C122 H12E 109.5 . .
H12D C122 H12E 109.5 . .
Si22 C122 H12F 109.5 . .
H12D C122 H12F 109.5 . .
H12E C122 H12F 109.5 . .
Si22 C132 H13D 109.5 . .
Si22 C132 H13E 109.5 . .
H13D C132 H13E 109.5 . .
Si22 C132 H13F 109.4 . .
H13D C132 H13F 109.5 . .
H13E C132 H13F 109.5 . .
O1 C1 Cr1 178.6(3) . .
O2 C2 Cr1 177.4(3) . .
O3 C3 Cr1 177.3(3) . .
C5 C4 C9 122.3(3) . .
C5 C4 Cr1 72.40(16) . .
C9 C4 Cr1 72.72(15) . .
C5 C4 H4 118.9 . .
C9 C4 H4 118.9 . .
Cr1 C4 H4 128.4 . .
C6 C5 C4 119.5(3) . .
C6 C5 Cr1 71.24(17) . .
C4 C5 Cr1 70.59(16) . .
C6 C5 H5 120.3 . .
C4 C5 H5 120.3 . .
Cr1 C5 H5 130.4 . .
C5 C6 C7 120.1(3) . .
C5 C6 Cr1 72.02(18) . .
C7 C6 Cr1 71.48(18) . .
C5 C6 H6 119.9 . .
C7 C6 H6 119.9 . .
Cr1 C6 H6 128.9 . .
C8 C7 C6 119.7(3) . .
C8 C7 Cr1 71.25(17) . .
C6 C7 Cr1 71.56(17) . .
C8 C7 H7 120.1 . .
C6 C7 H7 120.1 . .
Cr1 C7 H7 129.4 . .
C7 C8 C9 122.0(3) . .
C7 C8 Cr1 71.77(17) . .
C9 C8 Cr1 72.48(16) . .
C7 C8 H8 119.0 . .
C9 C8 H8 119.0 . .
Cr1 C8 H8 129.3 . .
C4 C9 C8 116.4(3) . .
C4 C9 Si11 120.6(2) . .
C8 C9 Si11 123.0(2) . .
C4 C9 Cr1 70.03(16) . .
C8 C9 Cr1 70.23(16) . .
Si11 C9 Cr1 129.81(14) . .

loop_
_geom_bond_atom_site_label_1
_geom_bond_atom_site_label_2
_geom_bond_distance
_geom_bond_site_symmetry_2
Cr1 C1 1.826(3) .
Cr1 C2 1.839(3) .
Cr1 C3 1.840(3) .
Cr1 C4 2.198(3) .
Cr1 C8 2.203(3) .
Cr1 C7 2.210(3) .
Cr1 C6 2.211(3) .
Cr1 C5 2.221(3) .
Cr1 C9 2.233(3) .
Si11 C111 1.839(4) .
Si11 C101 1.882(4) .
Si11 C9 1.884(3) .
Si11 Si21 2.3533(13) .
C101 H10A 0.9800 .
C101 H10B 0.9800 .
C101 H10C 0.9800 .
C111 H11A 0.9800 .
C111 H11B 0.9800 .
C111 H11C 0.9800 .
Si21 C121 1.888(5) .
Si21 C131 1.887(4) .
Si21 Si21 2.336(2) 3_656
C121 H12A 0.9800 .
C121 H12B 0.9800 .
C121 H12C 0.9800 .
C131 H13A 0.9800 .
C131 H13B 0.9800 .
C131 H13C 0.9800 .
C102 H10D 0.9800 .
C102 H10E 0.9800 .
C102 H10F 0.9800 .
C112 H11D 0.9800 .
C112 H11E 0.9800 .
C112 H11F 0.9800 .
Si22 C122 1.876(14) .
Si22 C132 1.900(12) .
Si22 Si22 2.321(8) 3_656
C122 H12D 0.9800 .
C122 H12E 0.9800 .
C122 H12F 0.9800 .
C132 H13D 0.9800 .
C132 H13E 0.9800 .
C132 H13F 0.9800 .
O1 C1 1.164(4) .
O2 C2 1.156(4) .
O3 C3 1.155(4) .
C4 C5 1.402(3) .
C4 C9 1.416(3) .
C4 H4 0.9500 .
C5 C6 1.397(3) .
C5 H5 0.9500 .
C6 C7 1.401(3) .
C6 H6 0.9500 .
C7 C8 1.400(3) .
C7 H7 0.9500 .
C8 C9 1.419(3) .
C8 H8 0.9500 .

loop_
_geom_torsion_atom_site_label_1
_geom_torsion_atom_site_label_2
_geom_torsion_atom_site_label_3
_geom_torsion_atom_site_label_4
_geom_torsion
_geom_torsion_site_symmetry_4
C111 Si11 Si21 C121 -53.4(3) .
C101 Si11 Si21 C121 69.9(2) .
C9 Si11 Si21 C121 -175.61(16) .
C111 Si11 Si21 C131 -173.3(3) .
C101 Si11 Si21 C131 -50.1(2) .
C9 Si11 Si21 C131 64.45(17) .
C111 Si11 Si21 Si21 66.3(2) 3_656
C101 Si11 Si21 Si21 -170.39(17) 3_656
C9 Si11 Si21 Si21 -55.89(11) 3_656
C1 Cr1 C4 C5 174.54(19) .
C2 Cr1 C4 C5 -101.2(2) .
C3 Cr1 C4 C5 -10.8(3) .
C8 Cr1 C4 C5 102.5(2) .
C7 Cr1 C4 C5 65.7(2) .
C6 Cr1 C4 C5 28.95(17) .
C9 Cr1 C4 C5 133.3(3) .
C1 Cr1 C4 C9 41.3(2) .
C2 Cr1 C4 C9 125.51(19) .
C3 Cr1 C4 C9 -144.0(2) .
C8 Cr1 C4 C9 -30.78(17) .
C7 Cr1 C4 C9 -67.55(17) .
C6 Cr1 C4 C9 -104.33(19) .
C5 Cr1 C4 C9 -133.3(3) .
C9 C4 C5 C6 1.5(4) .
Cr1 C4 C5 C6 -53.8(3) .
C9 C4 C5 Cr1 55.3(3) .
C1 Cr1 C5 C6 117.4(4) .
C2 Cr1 C5 C6 -148.2(2) .
C3 Cr1 C5 C6 -54.2(2) .
C4 Cr1 C5 C6 132.1(3) .
C8 Cr1 C5 C6 66.17(18) .
C7 Cr1 C5 C6 29.33(18) .
C9 Cr1 C5 C6 103.55(19) .
C1 Cr1 C5 C4 -14.7(5) .
C2 Cr1 C5 C4 79.7(2) .
C3 Cr1 C5 C4 173.68(19) .
C8 Cr1 C5 C4 -65.92(19) .
C7 Cr1 C5 C4 -102.8(2) .
C6 Cr1 C5 C4 -132.1(3) .
C9 Cr1 C5 C4 -28.53(16) .
C4 C5 C6 C7 -1.4(4) .
Cr1 C5 C6 C7 -54.9(3) .
C4 C5 C6 Cr1 53.5(3) .
C1 Cr1 C6 C5 -149.4(2) .
C2 Cr1 C6 C5 40.0(2) .
C3 Cr1 C6 C5 130.1(2) .
C4 Cr1 C6 C5 -29.15(17) .
C8 Cr1 C6 C5 -102.4(2) .
C7 Cr1 C6 C5 -131.7(3) .
C9 Cr1 C6 C5 -65.75(18) .
C1 Cr1 C6 C7 -17.7(3) .
C2 Cr1 C6 C7 171.70(18) .
C3 Cr1 C6 C7 -98.22(19) .
C4 Cr1 C6 C7 102.6(2) .
C8 Cr1 C6 C7 29.32(16) .
C5 Cr1 C6 C7 131.7(3) .
C9 Cr1 C6 C7 65.98(17) .
C5 C6 C7 C8 0.7(4) .
Cr1 C6 C7 C8 -54.5(2) .
C5 C6 C7 Cr1 55.2(3) .
C1 Cr1 C7 C8 -58.3(2) .
C2 Cr1 C7 C8 110.2(4) .
C3 Cr1 C7 C8 -146.94(19) .
C4 Cr1 C7 C8 65.73(18) .
C6 Cr1 C7 C8 131.7(3) .
C5 Cr1 C7 C8 102.52(19) .
C9 Cr1 C7 C8 28.42(16) .
C1 Cr1 C7 C6 169.99(18) .
C2 Cr1 C7 C6 -21.5(5) .
C3 Cr1 C7 C6 81.37(19) .
C4 Cr1 C7 C6 -65.96(18) .
C8 Cr1 C7 C6 -131.7(3) .
C5 Cr1 C7 C6 -29.16(17) .
C9 Cr1 C7 C6 -103.26(19) .
C6 C7 C8 C9 0.0(4) .
Cr1 C7 C8 C9 -54.6(2) .
C6 C7 C8 Cr1 54.7(2) .
C1 Cr1 C8 C7 127.8(2) .
C2 Cr1 C8 C7 -147.8(2) .
C3 Cr1 C8 C7 40.2(2) .
C4 Cr1 C8 C7 -102.8(2) .
C6 Cr1 C8 C7 -29.30(16) .
C5 Cr1 C8 C7 -65.91(19) .
C9 Cr1 C8 C7 -133.5(3) .
C1 Cr1 C8 C9 -98.66(19) .
C2 Cr1 C8 C9 -14.3(3) .
C3 Cr1 C8 C9 173.67(18) .
C4 Cr1 C8 C9 30.75(17) .
C7 Cr1 C8 C9 133.5(3) .
C6 Cr1 C8 C9 104.21(19) .
C5 Cr1 C8 C9 67.60(17) .
C5 C4 C9 C8 -0.8(4) .
Cr1 C4 C9 C8 54.4(2) .
C5 C4 C9 Si11 179.6(2) .
Cr1 C4 C9 Si11 -125.20(19) .
C5 C4 C9 Cr1 -55.2(3) .
C7 C8 C9 C4 0.0(4) .
Cr1 C8 C9 C4 -54.3(2) .
C7 C8 C9 Si11 179.6(2) .
Cr1 C8 C9 Si11 125.3(2) .
C7 C8 C9 Cr1 54.3(2) .
C111 Si11 C9 C4 163.8(3) .
C101 Si11 C9 C4 45.0(3) .
Si21 Si11 C9 C4 -71.7(2) .
C111 Si11 C9 C8 -15.7(3) .
C101 Si11 C9 C8 -134.6(3) .
Si21 Si11 C9 C8 108.7(2) .
C111 Si11 C9 Cr1 75.2(2) .
C101 Si11 C9 Cr1 -43.6(2) .
Si21 Si11 C9 Cr1 -160.32(12) .
C1 Cr1 C9 C4 -147.45(19) .
C2 Cr1 C9 C4 -59.2(2) .
C3 Cr1 C9 C4 114.2(3) .
C8 Cr1 C9 C4 129.3(3) .
C7 Cr1 C9 C4 101.10(19) .
C6 Cr1 C9 C4 64.59(17) .
C5 Cr1 C9 C4 28.35(17) .
C1 Cr1 C9 C8 83.2(2) .
C2 Cr1 C9 C8 171.48(18) .
C3 Cr1 C9 C8 -15.1(4) .
C4 Cr1 C9 C8 -129.3(3) .
C7 Cr1 C9 C8 -28.21(17) .
C6 Cr1 C9 C8 -64.72(17) .
C5 Cr1 C9 C8 -101.0(2) .
C1 Cr1 C9 Si11 -33.76(18) .
C2 Cr1 C9 Si11 54.48(19) .
C3 Cr1 C9 Si11 -132.1(3) .
C4 Cr1 C9 Si11 113.7(2) .
C8 Cr1 C9 Si11 -117.0(2) .
C7 Cr1 C9 Si11 -145.21(19) .
C6 Cr1 C9 Si11 178.28(17) .
C5 Cr1 C9 Si11 142.05(19) .
